data_4519134
loop_
_publ_author_name
'Xu, Xiao-Qian'
'Cao, Li-Hui'
'Yang, Yan'
'Zhao, Fang'
'Bai, Xiang-Tian'
'Zang, Shuang-Quan'

_publ_section_title
;
 Hybrid Nafion Membranes of Ionic Hydrogen-Bonded Organic Framework
 Materials for Proton Conduction and PEMFC Applications.
;
_journal_issue 47
_journal_name_full 'ACS applied materials &amp; interfaces'
_journal_page_first 56566
_journal_page_last 56574
_journal_paper_doi 10.1021/acsami.1c15748
_journal_volume 13
_journal_year 2021
_chemical_formula_moiety 'C10 H6 O6 S2, 2(H2 O), C10 H12 N4'
_chemical_formula_sum 'C20 H22 N4 O8 S2'
_chemical_formula_weight 510.53
_space_group_crystal_system monoclinic
_space_group_IT_number 14
_space_group_name_Hall '-P 2yn'
_space_group_name_H-M_alt 'P 1 21/n 1'
_atom_sites_solution_hydrogens mixed
_atom_sites_solution_primary direct
_audit_creation_date 2020-08-04
_audit_creation_method
;
Olex2 1.2
(compiled 2018.05.29 svn.r3508 for OlexSys, GUI svn.r5506)
;
_cell_angle_alpha 90
_cell_angle_beta 90.740(9)
_cell_angle_gamma 90
_cell_formula_units_Z 2
_cell_length_a 7.552(4)
_cell_length_b 14.641(8)
_cell_length_c 9.837(5)
_cell_measurement_reflns_used 4199
_cell_measurement_temperature 296(2)
_cell_measurement_theta_max 29.86
_cell_measurement_theta_min 2.49
_cell_volume 1087.6(10)
_computing_cell_refinement 'SAINT v8.27A (Bruker, 2012)'
_computing_data_reduction 'SAINT v8.27A (Bruker, 2012)'
_computing_molecular_graphics 'Olex2 (Dolomanov et al., 2009)'
_computing_publication_material 'Olex2 (Dolomanov et al., 2009)'
_computing_structure_refinement 'XL (Sheldrick, 2008)'
_computing_structure_solution 'XS (Sheldrick, 2008)'
_diffrn_ambient_temperature 296.15
_diffrn_measured_fraction_theta_full 1.000
_diffrn_measured_fraction_theta_max 1.000
_diffrn_measurement_device_type 'Bruker APEX-II CCD'
_diffrn_measurement_method '\f and \w scans'
_diffrn_radiation_monochromator graphite
_diffrn_radiation_type MoK\a
_diffrn_radiation_wavelength 0.71073
_diffrn_reflns_av_R_equivalents 0.0338
_diffrn_reflns_av_unetI/netI 0.0228
_diffrn_reflns_Laue_measured_fraction_full 1.000
_diffrn_reflns_Laue_measured_fraction_max 1.000
_diffrn_reflns_limit_h_max 8
_diffrn_reflns_limit_h_min -8
_diffrn_reflns_limit_k_max 17
_diffrn_reflns_limit_k_min -17
_diffrn_reflns_limit_l_max 11
_diffrn_reflns_limit_l_min -11
_diffrn_reflns_number 11521
_diffrn_reflns_point_group_measured_fraction_full 1.000
_diffrn_reflns_point_group_measured_fraction_max 1.000
_diffrn_reflns_theta_full 24.996
_diffrn_reflns_theta_max 24.996
_diffrn_reflns_theta_min 2.495
_diffrn_standards_number 0
_exptl_absorpt_coefficient_mu 0.303
_exptl_absorpt_correction_T_max 0.7460
_exptl_absorpt_correction_T_min 0.6673
_exptl_absorpt_correction_type none
_exptl_absorpt_process_details
;
SADABS-2012/1 (Bruker,2012) was used for absorption correction.
wR2(int) was 0.1278 before and 0.0555 after correction.
The Ratio of minimum to maximum transmission is 0.8945.
The \l/2 correction factor is 0.0015.
;
_exptl_crystal_colour yellow
_exptl_crystal_density_diffrn 1.559
_exptl_crystal_description block
_exptl_crystal_F_000 532
_refine_diff_density_max 0.310
_refine_diff_density_min -0.251
_refine_diff_density_rms 0.047
_refine_ls_extinction_method none
_refine_ls_goodness_of_fit_ref 1.100
_refine_ls_hydrogen_treatment constr
_refine_ls_matrix_type full
_refine_ls_number_parameters 158
_refine_ls_number_reflns 1909
_refine_ls_number_restraints 0
_refine_ls_restrained_S_all 1.100
_refine_ls_R_factor_all 0.0396
_refine_ls_R_factor_gt 0.0323
_refine_ls_shift/su_max 0.000
_refine_ls_shift/su_mean 0.000
_refine_ls_structure_factor_coef Fsqd
_refine_ls_weighting_details 'w=1/[\s^2^(Fo^2^)+(0.0524P)^2^+0.3583P] where P=(Fo^2^+2Fc^2^)/3'
_refine_ls_weighting_scheme calc
_refine_ls_wR_factor_gt 0.0931
_refine_ls_wR_factor_ref 0.0976
_reflns_Friedel_coverage 0.000
_reflns_number_gt 1616
_reflns_number_total 1909
_reflns_threshold_expression 'I > 2\s(I)'
_cod_data_source_file am1c15748_si_002.cif
_cod_data_source_block iHOF-4
_cod_database_code 4519134
_shelx_shelxl_version_number 2014/7
_shelx_space_group_comment
;
The symmetry employed for this shelxl refinement is uniquely defined
by the following loop, which should always be used as a source of
symmetry information in preference to the above space-group names.
They are only intended as comments.
;
_olex2_refinement_description
;
1. Fixed Uiso
 At 1.2 times of:
  All C(H) groups, All N(H,H) groups
 At 1.5 times of:
  All O(H,H) groups
2.a Free rotating group:
 O4(H4A,H4B)
2.b Rotating group:
 N2(H2A,H2B)
2.c Aromatic/amide H refined with riding coordinates:
 C3(H3), C5(H5), C4(H4), C10(H10), C9(H9), C7(H7), C6(H6)
;
_olex2_submission_special_instructions 'No special instructions were received'

loop_
_space_group_symop_operation_xyz
'x, y, z'
'-x+1/2, y+1/2, -z+1/2'
'-x, -y, -z'
'x-1/2, -y-1/2, z-1/2'

loop_
_atom_site_label
_atom_site_type_symbol
_atom_site_fract_x
_atom_site_fract_y
_atom_site_fract_z
_atom_site_U_iso_or_equiv
_atom_site_adp_type
_atom_site_occupancy
_atom_site_site_symmetry_order
_atom_site_calc_flag
_atom_site_refinement_flags_posn
_atom_site_refinement_flags_adp
_atom_site_refinement_flags_occupancy
_atom_site_disorder_assembly
_atom_site_disorder_group
S1 S 0.04187(7) 0.77495(3) 0.60244(5) 0.03102(18) Uani 1 1 d . . . . .
C2 C 0.0235(2) 0.96306(11) 0.54411(18) 0.0241(4) Uani 1 1 d . . . . .
O1 O 0.2325(2) 0.77961(9) 0.61950(17) 0.0447(4) Uani 1 1 d . . . . .
C1 C -0.0193(2) 0.87200(12) 0.50181(17) 0.0260(4) Uani 1 1 d . . . . .
O2 O -0.0503(2) 0.78511(9) 0.72967(15) 0.0453(4) Uani 1 1 d . . . . .
C3 C 0.1124(2) 0.98266(13) 0.66908(18) 0.0291(4) Uani 1 1 d . . . . .
H3 H 0.1423 0.9351 0.7277 0.035 Uiso 1 1 calc R . . . .
O3 O -0.0141(2) 0.69544(9) 0.52611(15) 0.0446(4) Uani 1 1 d . . . . .
C5 C 0.1068(3) 1.14352(13) 0.61877(19) 0.0322(4) Uani 1 1 d . . . . .
H5 H 0.1350 1.2029 0.6445 0.039 Uiso 1 1 calc R . . . .
C4 C 0.1541(2) 1.07017(13) 0.70398(19) 0.0316(4) Uani 1 1 d . . . . .
H4 H 0.2147 1.0815 0.7851 0.038 Uiso 1 1 calc R . . . .
O4 O 0.4730(3) 0.65755(12) 0.49480(17) 0.0598(5) Uani 1 1 d . . . . .
H4A H 0.4835 0.6798 0.4155 0.090 Uiso 1 1 d G . . . .
H4B H 0.4106 0.6964 0.5370 0.090 Uiso 1 1 d G . . . .
C8 C 0.0405(2) 0.49827(13) 0.0688(2) 0.0300(4) Uani 1 1 d . . . . .
C10 C 0.1854(3) 0.41600(13) 0.2501(2) 0.0345(5) Uani 1 1 d . . . . .
H10 H 0.2345 0.3620 0.2832 0.041 Uiso 1 1 calc R . . . .
C9 C 0.1116(3) 0.41848(13) 0.1225(2) 0.0333(4) Uani 1 1 d . . . . .
H9 H 0.1090 0.3654 0.0705 0.040 Uiso 1 1 calc R . . . .
N1 N 0.1870(2) 0.49117(11) 0.32731(17) 0.0357(4) Uani 1 1 d . . . . .
C7 C 0.0476(3) 0.57487(14) 0.1531(2) 0.0441(5) Uani 1 1 d . . . . .
H7 H 0.0035 0.6303 0.1212 0.053 Uiso 1 1 calc R . . . .
C6 C 0.1178(3) 0.57000(15) 0.2811(2) 0.0468(6) Uani 1 1 d . . . . .
H6 H 0.1177 0.6214 0.3367 0.056 Uiso 1 1 calc R . . . .
N2 N 0.2530(3) 0.48781(14) 0.46088(19) 0.0524(5) Uani 1 1 d . . . . .
H2A H 0.3113 0.4375 0.4728 0.063 Uiso 1 1 d GR . . . .
H2B H 0.3237 0.5335 0.4746 0.063 Uiso 1 1 d GR . . . .

loop_
_atom_site_aniso_label
_atom_site_aniso_U_11
_atom_site_aniso_U_22
_atom_site_aniso_U_33
_atom_site_aniso_U_23
_atom_site_aniso_U_13
_atom_site_aniso_U_12
S1 0.0414(3) 0.0221(3) 0.0297(3) 0.00150(17) 0.0056(2) -0.00118(19)
C2 0.0226(9) 0.0245(9) 0.0252(9) -0.0018(7) 0.0066(7) 0.0002(7)
O1 0.0429(9) 0.0345(8) 0.0567(10) 0.0101(7) -0.0005(7) 0.0050(6)
C1 0.0280(9) 0.0240(9) 0.0261(9) -0.0014(7) 0.0058(7) -0.0002(7)
O2 0.0661(11) 0.0372(8) 0.0329(8) 0.0017(6) 0.0145(7) -0.0050(7)
C3 0.0308(10) 0.0305(9) 0.0260(9) 0.0002(7) 0.0020(7) 0.0012(8)
O3 0.0688(10) 0.0250(7) 0.0402(8) -0.0028(6) 0.0045(7) -0.0048(7)
C5 0.0375(11) 0.0266(9) 0.0323(10) -0.0054(8) 0.0028(8) -0.0025(8)
C4 0.0316(10) 0.0356(11) 0.0276(10) -0.0065(8) -0.0017(8) -0.0018(8)
O4 0.0789(13) 0.0561(11) 0.0446(10) 0.0146(8) 0.0104(9) 0.0220(9)
C8 0.0208(9) 0.0299(10) 0.0393(11) -0.0067(8) 0.0053(8) -0.0019(7)
C10 0.0394(11) 0.0260(10) 0.0385(11) 0.0004(8) 0.0091(9) -0.0029(8)
C9 0.0396(11) 0.0243(9) 0.0364(11) -0.0051(8) 0.0082(8) -0.0040(8)
N1 0.0359(9) 0.0361(9) 0.0351(9) -0.0055(7) 0.0003(7) -0.0013(7)
C7 0.0457(13) 0.0318(11) 0.0544(13) -0.0131(10) -0.0149(10) 0.0128(9)
C6 0.0506(14) 0.0360(12) 0.0534(14) -0.0196(10) -0.0132(11) 0.0110(10)
N2 0.0704(14) 0.0457(11) 0.0407(11) -0.0050(9) -0.0146(10) 0.0039(10)

loop_
_atom_type_symbol
_atom_type_description
_atom_type_scat_dispersion_real
_atom_type_scat_dispersion_imag
_atom_type_scat_source
C C 0.0033 0.0016 'International Tables Vol C Tables 4.2.6.8 and 6.1.1.4'
H H 0.0000 0.0000 'International Tables Vol C Tables 4.2.6.8 and 6.1.1.4'
N N 0.0061 0.0033 'International Tables Vol C Tables 4.2.6.8 and 6.1.1.4'
O O 0.0106 0.0060 'International Tables Vol C Tables 4.2.6.8 and 6.1.1.4'
S S 0.1246 0.1234 'International Tables Vol C Tables 4.2.6.8 and 6.1.1.4'

loop_
_geom_angle_atom_site_label_1
_geom_angle_atom_site_label_2
_geom_angle_atom_site_label_3
_geom_angle
_geom_angle_site_symmetry_1
_geom_angle_site_symmetry_3
_geom_angle_publ_flag
O1 S1 C1 106.01(8) . . ?
O2 S1 O1 112.54(10) . . ?
O2 S1 C1 105.85(9) . . ?
O3 S1 O1 112.42(9) . . ?
O3 S1 C1 106.29(10) . . ?
O3 S1 O2 113.03(9) . . ?
C2 C2 C1 118.4(2) 3_576 . ?
C3 C2 C2 118.9(2) . 3_576 ?
C3 C2 C1 122.75(16) . . ?
C2 C1 S1 121.52(14) . . ?
C5 C1 S1 117.77(14) 3_576 . ?
C5 C1 C2 120.70(17) 3_576 . ?
C4 C3 C2 120.84(18) . . ?
C1 C5 C4 120.39(17) 3_576 . ?
C3 C4 C5 120.79(17) . . ?
C9 C8 C8 122.1(2) . 3_565 ?
C9 C8 C7 116.02(19) . . ?
C7 C8 C8 121.9(2) . 3_565 ?
N1 C10 C9 120.00(18) . . ?
C10 C9 C8 121.54(18) . . ?
C10 N1 C6 120.94(18) . . ?
C10 N1 N2 120.30(17) . . ?
C6 N1 N2 118.68(17) . . ?
C6 C7 C8 121.3(2) . . ?
N1 C6 C7 120.20(19) . . ?

loop_
_geom_bond_atom_site_label_1
_geom_bond_atom_site_label_2
_geom_bond_distance
_geom_bond_site_symmetry_2
_geom_bond_publ_flag
S1 O1 1.4491(18) . ?
S1 C1 1.7890(19) . ?
S1 O2 1.4476(16) . ?
S1 O3 1.4455(16) . ?
C2 C2 1.429(3) 3_576 ?
C2 C1 1.432(2) . ?
C2 C3 1.422(3) . ?
C1 C5 1.369(3) 3_576 ?
C3 C4 1.362(3) . ?
C5 C1 1.369(3) 3_576 ?
C5 C4 1.406(3) . ?
C8 C8 1.478(4) 3_565 ?
C8 C9 1.387(3) . ?
C8 C7 1.396(3) . ?
C10 C9 1.368(3) . ?
C10 N1 1.337(3) . ?
N1 C6 1.344(3) . ?
N1 N2 1.400(3) . ?
C7 C6 1.362(3) . ?
